data_1559467
loop_
_publ_author_name
'HANDA, Makoto'
'ISHIDA, Hideaki'
'YOSHIOKA, Daisuke'
'KUGITA, Fumiaki'
'HIROMITSU, Ichiro'
'KASUGA, Kuninobu'
'MIKURIYA, Masahiro'

_publ_section_title
;
 Crystal Structure of a Lantern-type Diruthenium(II,III) Complex with
 Axial Thiocyanato and DMF Ligands,
 [Ru&lt;sub&gt;2&lt;/sub&gt;(O&lt;sub&gt;2&lt;/sub&gt;CCMe&lt;sub&gt;3&lt;/sub&gt;)&lt;sub&gt;4&lt;/sub&gt;(NCS)(DMF)]
;
_journal_issue 0
_journal_name_full 'X-ray Structure Analysis Online'
_journal_page_first 39
_journal_page_last 41
_journal_paper_doi 10.2116/xraystruct.36.39
_journal_volume 36
_journal_year 2020
_chemical_formula_sum 'C24 H43 N2 O9 Ru2 S'
_chemical_formula_weight 737.80
_space_group_crystal_system monoclinic
_space_group_IT_number 14
_space_group_name_Hall '-P 2yn'
_space_group_name_H-M_alt 'P 1 21/n 1'
_atom_sites_solution_hydrogens geom
_audit_creation_method SHELXL-2014/7
_cell_angle_alpha 90
_cell_angle_beta 91.898(7)
_cell_angle_gamma 90
_cell_formula_units_Z 2
_cell_length_a 11.549(6)
_cell_length_b 9.849(5)
_cell_length_c 14.250(8)
_cell_measurement_reflns_used 3007
_cell_measurement_temperature 293(2)
_cell_measurement_theta_max 26.5868
_cell_measurement_theta_min 2.2341
_cell_volume 1620.0(15)
_computing_cell_refinement 'Bruker SMART'
_computing_data_collection 'Bruker SMART'
_computing_data_reduction 'Bruker SAINT'
_computing_structure_refinement 'SHELXL-2014/7 (Sheldrick, 2014)'
_computing_structure_solution 'XT, VERSION 2014/4'
_diffrn_ambient_temperature 293(2)
_diffrn_measured_fraction_theta_full 0.999
_diffrn_measured_fraction_theta_max 0.941
_diffrn_measurement_device_type 'CCD area detector'
_diffrn_measurement_method 'phi and omega scans'
_diffrn_radiation_type MoK\a
_diffrn_radiation_wavelength 0.71073
_diffrn_reflns_av_R_equivalents 0.0272
_diffrn_reflns_av_unetI/netI 0.0413
_diffrn_reflns_Laue_measured_fraction_full 0.999
_diffrn_reflns_Laue_measured_fraction_max 0.941
_diffrn_reflns_limit_h_max 15
_diffrn_reflns_limit_h_min -14
_diffrn_reflns_limit_k_max 11
_diffrn_reflns_limit_k_min -13
_diffrn_reflns_limit_l_max 12
_diffrn_reflns_limit_l_min -19
_diffrn_reflns_number 9813
_diffrn_reflns_point_group_measured_fraction_full 0.999
_diffrn_reflns_point_group_measured_fraction_max 0.941
_diffrn_reflns_theta_full 25.242
_diffrn_reflns_theta_max 28.467
_diffrn_reflns_theta_min 2.234
_diffrn_source 'sealed tube'
_exptl_absorpt_coefficient_mu 1.043
_exptl_absorpt_correction_T_max 0.95
_exptl_absorpt_correction_T_min 0.82
_exptl_absorpt_correction_type multi-scan
_exptl_absorpt_process_details SADABS
_exptl_crystal_colour brown
_exptl_crystal_density_diffrn 1.513
_exptl_crystal_description plate
_exptl_crystal_F_000 754
_exptl_crystal_size_max 0.300
_exptl_crystal_size_mid 0.150
_exptl_crystal_size_min 0.050
_refine_diff_density_max 0.681
_refine_diff_density_min -0.362
_refine_diff_density_rms 0.087
_refine_ls_extinction_method none
_refine_ls_goodness_of_fit_ref 1.081
_refine_ls_hydrogen_treatment constr
_refine_ls_matrix_type full
_refine_ls_number_parameters 216
_refine_ls_number_reflns 3860
_refine_ls_number_restraints 9
_refine_ls_restrained_S_all 1.080
_refine_ls_R_factor_all 0.0590
_refine_ls_R_factor_gt 0.0389
_refine_ls_shift/su_max 0.000
_refine_ls_shift/su_mean 0.000
_refine_ls_structure_factor_coef Fsqd
_refine_ls_weighting_details 'w=1/[\s^2^(Fo^2^)+(0.0311P)^2^+2.0496P] where P=(Fo^2^+2Fc^2^)/3'
_refine_ls_weighting_scheme calc
_refine_ls_wR_factor_gt 0.0857
_refine_ls_wR_factor_ref 0.0916
_reflns_Friedel_coverage 0.000
_reflns_number_gt 2957
_reflns_number_total 3860
_reflns_threshold_expression 'I > 2\s(I)'
_cod_data_source_file 36_39_1.txt
_cod_data_source_block RupivSCm_0m
_cod_original_cell_volume 1619.9(15)
_cod_original_sg_symbol_H-M 'P 21/n'
_cod_database_code 1559467
_shelx_shelxl_version_number 2014/7
_shelx_space_group_comment
;
The symmetry employed for this shelxl refinement is uniquely defined
by the following loop, which should always be used as a source of
symmetry information in preference to the above space-group names.
They are only intended as comments.
;
_shelx_estimated_absorpt_t_min 0.745
_shelx_estimated_absorpt_t_max 0.950

loop_
_space_group_symop_operation_xyz
'x, y, z'
'-x+1/2, y+1/2, -z+1/2'
'-x, -y, -z'
'x-1/2, -y-1/2, z-1/2'

loop_
_atom_site_label
_atom_site_type_symbol
_atom_site_fract_x
_atom_site_fract_y
_atom_site_fract_z
_atom_site_U_iso_or_equiv
_atom_site_adp_type
_atom_site_occupancy
_atom_site_site_symmetry_order
_atom_site_calc_flag
_atom_site_refinement_flags_posn
_atom_site_refinement_flags_adp
_atom_site_refinement_flags_occupancy
_atom_site_disorder_assembly
_atom_site_disorder_group
Ru1 Ru 0.41830(2) 0.43784(3) 0.50907(2) 0.03533(10) Uani 1 1 d . . . . .
O1 O 0.49119(19) 0.2810(2) 0.44151(18) 0.0429(6) Uani 1 1 d . . . . .
O2 O 0.65120(19) 0.4029(3) 0.42435(19) 0.0442(6) Uani 1 1 d . . . . .
O3 O 0.48677(19) 0.3643(2) 0.63019(18) 0.0417(6) Uani 1 1 d . . . . .
O4 O 0.64706(18) 0.4855(2) 0.61260(17) 0.0391(6) Uani 1 1 d . . . . .
C1 C 0.5943(3) 0.2926(4) 0.4152(3) 0.0407(8) Uani 1 1 d . . . . .
C2 C 0.6542(3) 0.1701(4) 0.3773(3) 0.0589(12) Uani 1 1 d . . . . .
C3 C 0.5722(5) 0.0804(8) 0.3267(7) 0.162(4) Uani 1 1 d . . . . .
H3A H 0.6141 0.0158 0.2906 0.243 Uiso 1 1 calc R U . . .
H3B H 0.5228 0.1336 0.2855 0.243 Uiso 1 1 calc R U . . .
H3C H 0.5259 0.0333 0.3710 0.243 Uiso 1 1 calc R U . . .
C4 C 0.7478(6) 0.2127(8) 0.3121(6) 0.146(3) Uani 1 1 d . . . . .
H4A H 0.7863 0.1336 0.2892 0.219 Uiso 1 1 calc R U . . .
H4B H 0.8028 0.2694 0.3455 0.219 Uiso 1 1 calc R U . . .
H4C H 0.7137 0.2623 0.2601 0.219 Uiso 1 1 calc R U . . .
C5 C 0.7131(8) 0.1041(7) 0.4618(6) 0.159(4) Uani 1 1 d . . . . .
H5A H 0.7776 0.1589 0.4830 0.238 Uiso 1 1 calc R U . . .
H5B H 0.7403 0.0155 0.4450 0.238 Uiso 1 1 calc R U . . .
H5C H 0.6590 0.0959 0.5112 0.238 Uiso 1 1 calc R U . . .
C6 C 0.5882(3) 0.4010(3) 0.6571(3) 0.0373(8) Uani 1 1 d . . . . .
C7 C 0.6393(3) 0.3439(4) 0.7470(3) 0.0429(9) Uani 1 1 d . . . . .
C8 C 0.5842(4) 0.2093(5) 0.7696(4) 0.0768(16) Uani 1 1 d . . . . .
H8A H 0.6160 0.1761 0.8283 0.115 Uiso 1 1 calc R U . . .
H8B H 0.5995 0.1452 0.7208 0.115 Uiso 1 1 calc R U . . .
H8C H 0.5020 0.2210 0.7741 0.115 Uiso 1 1 calc R U . . .
C9 C 0.7690(4) 0.3303(6) 0.7400(4) 0.095(2) Uani 1 1 d . . . . .
H9A H 0.8022 0.3031 0.7997 0.143 Uiso 1 1 calc R U . . .
H9B H 0.8012 0.4159 0.7221 0.143 Uiso 1 1 calc R U . . .
H9C H 0.7860 0.2631 0.6936 0.143 Uiso 1 1 calc R U . . .
C10 C 0.6143(7) 0.4450(6) 0.8222(4) 0.116(3) Uani 1 1 d . . . . .
H10A H 0.6495 0.4154 0.8806 0.175 Uiso 1 1 calc R U . . .
H10B H 0.5320 0.4524 0.8285 0.175 Uiso 1 1 calc R U . . .
H10C H 0.6453 0.5318 0.8055 0.175 Uiso 1 1 calc R U . . .
N1 N 0.253(3) 0.313(4) 0.527(2) 0.042(4) Uani 0.5 1 d . U P A 1
C11 C 0.1730(7) 0.2690(8) 0.5453(6) 0.0465(18) Uani 0.5 1 d . U P A 1
S1 S 0.0502(8) 0.1972(8) 0.5672(8) 0.093(3) Uani 0.5 1 d . U P A 1
O5 O 0.2504(18) 0.337(3) 0.5270(18) 0.046(5) Uani 0.5 1 d . . P A 2
C12 C 0.1591(7) 0.3986(8) 0.5190(6) 0.0477(19) Uani 0.5 1 d . . P A 2
H12 H 0.1645 0.4899 0.5030 0.057 Uiso 0.5 1 calc R U P A 2
N2 N 0.0541(5) 0.3518(7) 0.5303(5) 0.0472(16) Uani 0.5 1 d . . P A 2
C13 C -0.0459(7) 0.4408(10) 0.5145(10) 0.084(4) Uani 0.5 1 d . . P A 2
H13A H -0.0849 0.4529 0.5723 0.125 Uiso 0.5 1 calc R U P A 2
H13B H -0.0981 0.4005 0.4686 0.125 Uiso 0.5 1 calc R U P A 2
H13C H -0.0203 0.5273 0.4920 0.125 Uiso 0.5 1 calc R U P A 2
C14 C 0.039(3) 0.212(3) 0.564(3) 0.097(12) Uani 0.5 1 d . . P A 2
H14A H -0.0217 0.1683 0.5277 0.146 Uiso 0.5 1 calc R U P A 2
H14B H 0.0182 0.2139 0.6291 0.146 Uiso 0.5 1 calc R U P A 2
H14C H 0.1098 0.1625 0.5585 0.146 Uiso 0.5 1 calc R U P A 2

loop_
_atom_site_aniso_label
_atom_site_aniso_U_11
_atom_site_aniso_U_22
_atom_site_aniso_U_33
_atom_site_aniso_U_23
_atom_site_aniso_U_13
_atom_site_aniso_U_12
Ru1 0.02116(13) 0.03612(16) 0.04859(19) 0.00504(14) -0.00060(11) -0.00356(11)
O1 0.0307(12) 0.0376(13) 0.0605(17) -0.0025(12) 0.0003(11) -0.0028(10)
O2 0.0264(11) 0.0466(14) 0.0598(17) -0.0032(13) 0.0045(11) -0.0030(10)
O3 0.0285(11) 0.0467(14) 0.0497(15) 0.0116(12) -0.0031(11) -0.0062(10)
O4 0.0259(11) 0.0407(13) 0.0504(15) 0.0083(12) -0.0030(11) -0.0042(10)
C1 0.0296(16) 0.048(2) 0.044(2) -0.0026(17) -0.0062(16) 0.0024(16)
C2 0.040(2) 0.057(3) 0.080(3) -0.021(2) -0.002(2) 0.0046(19)
C3 0.070(4) 0.142(6) 0.273(11) -0.147(7) -0.002(5) -0.006(4)
C4 0.117(6) 0.132(6) 0.194(9) -0.074(6) 0.086(6) -0.018(5)
C5 0.190(9) 0.113(6) 0.169(8) -0.022(6) -0.055(7) 0.099(6)
C6 0.0312(16) 0.0333(17) 0.047(2) -0.0041(16) -0.0014(16) 0.0017(14)
C7 0.045(2) 0.039(2) 0.044(2) 0.0041(17) -0.0082(17) -0.0030(16)
C8 0.083(3) 0.060(3) 0.086(4) 0.030(3) -0.032(3) -0.022(3)
C9 0.053(3) 0.112(5) 0.120(5) 0.054(4) -0.025(3) 0.003(3)
C10 0.216(9) 0.074(4) 0.059(3) -0.010(3) -0.008(4) 0.000(4)
N1 0.038(6) 0.040(11) 0.049(9) 0.003(5) 0.008(5) -0.003(5)
C11 0.039(3) 0.044(4) 0.057(5) 0.002(4) 0.009(3) -0.002(3)
S1 0.062(3) 0.082(3) 0.138(7) -0.009(4) 0.044(4) -0.036(2)
O5 0.016(4) 0.037(9) 0.085(10) 0.009(5) -0.004(4) -0.009(4)
C12 0.043(4) 0.048(4) 0.052(5) 0.002(4) 0.000(4) -0.009(4)
N2 0.025(3) 0.050(4) 0.066(5) -0.002(3) 0.007(3) 0.001(3)
C13 0.042(5) 0.071(7) 0.136(10) -0.002(7) -0.014(6) 0.025(4)
C14 0.043(10) 0.16(3) 0.09(2) 0.021(17) 0.003(11) -0.027(13)

loop_
_atom_type_symbol
_atom_type_description
_atom_type_scat_dispersion_real
_atom_type_scat_dispersion_imag
_atom_type_scat_source
C C 0.0033 0.0016 'International Tables Vol C Tables 4.2.6.8 and 6.1.1.4'
H H 0.0000 0.0000 'International Tables Vol C Tables 4.2.6.8 and 6.1.1.4'
N N 0.0061 0.0033 'International Tables Vol C Tables 4.2.6.8 and 6.1.1.4'
O O 0.0106 0.0060 'International Tables Vol C Tables 4.2.6.8 and 6.1.1.4'
S S 0.1246 0.1234 'International Tables Vol C Tables 4.2.6.8 and 6.1.1.4'
Ru Ru -1.2594 0.8363 'International Tables Vol C Tables 4.2.6.8 and 6.1.1.4'

loop_
_geom_angle_atom_site_label_1
_geom_angle_atom_site_label_2
_geom_angle_atom_site_label_3
_geom_angle
_geom_angle_site_symmetry_1
_geom_angle_site_symmetry_3
_geom_angle_publ_flag
O3 Ru1 O2 91.60(11) . 3_666 ?
O3 Ru1 O4 178.64(9) . 3_666 ?
O2 Ru1 O4 88.26(11) 3_666 3_666 ?
O3 Ru1 O1 88.58(11) . . ?
O2 Ru1 O1 178.63(9) 3_666 . ?
O4 Ru1 O1 91.52(11) 3_666 . ?
O3 Ru1 O5 93.5(7) . . ?
O2 Ru1 O5 86.0(8) 3_666 . ?
O4 Ru1 O5 87.9(7) 3_666 . ?
O1 Ru1 O5 95.3(8) . . ?
O3 Ru1 Ru1 89.28(7) . 3_666 ?
O2 Ru1 Ru1 88.82(8) 3_666 3_666 ?
O4 Ru1 Ru1 89.37(7) 3_666 3_666 ?
O1 Ru1 Ru1 89.83(7) . 3_666 ?
O5 Ru1 Ru1 174.2(8) . 3_666 ?
O3 Ru1 N1 90.8(9) . . ?
O2 Ru1 N1 91.0(10) 3_666 . ?
O4 Ru1 N1 90.5(9) 3_666 . ?
O1 Ru1 N1 90.3(10) . . ?
Ru1 Ru1 N1 179.8(11) 3_666 . ?
C1 O1 Ru1 118.9(2) . . ?
C1 O2 Ru1 120.0(2) . 3_666 ?
C6 O3 Ru1 119.2(2) . . ?
C6 O4 Ru1 119.2(2) . 3_666 ?
O1 C1 O2 122.2(3) . . ?
O1 C1 C2 118.9(3) . . ?
O2 C1 C2 118.8(3) . . ?
C3 C2 C1 111.3(4) . . ?
C3 C2 C4 109.2(6) . . ?
C1 C2 C4 110.2(4) . . ?
C3 C2 C5 113.5(6) . . ?
C1 C2 C5 105.1(4) . . ?
C4 C2 C5 107.3(6) . . ?
C2 C3 H3A 109.5 . . ?
C2 C3 H3B 109.5 . . ?
H3A C3 H3B 109.5 . . ?
C2 C3 H3C 109.5 . . ?
H3A C3 H3C 109.5 . . ?
H3B C3 H3C 109.5 . . ?
C2 C4 H4A 109.5 . . ?
C2 C4 H4B 109.5 . . ?
H4A C4 H4B 109.5 . . ?
C2 C4 H4C 109.5 . . ?
H4A C4 H4C 109.5 . . ?
H4B C4 H4C 109.5 . . ?
C2 C5 H5A 109.5 . . ?
C2 C5 H5B 109.5 . . ?
H5A C5 H5B 109.5 . . ?
C2 C5 H5C 109.5 . . ?
H5A C5 H5C 109.5 . . ?
H5B C5 H5C 109.5 . . ?
O4 C6 O3 122.8(3) . . ?
O4 C6 C7 118.3(3) . . ?
O3 C6 C7 118.8(3) . . ?
C10 C7 C6 106.3(4) . . ?
C10 C7 C8 109.8(4) . . ?
C6 C7 C8 110.8(3) . . ?
C10 C7 C9 108.8(5) . . ?
C6 C7 C9 109.8(4) . . ?
C8 C7 C9 111.2(4) . . ?
C7 C8 H8A 109.5 . . ?
C7 C8 H8B 109.5 . . ?
H8A C8 H8B 109.5 . . ?
C7 C8 H8C 109.5 . . ?
H8A C8 H8C 109.5 . . ?
H8B C8 H8C 109.5 . . ?
C7 C9 H9A 109.5 . . ?
C7 C9 H9B 109.5 . . ?
H9A C9 H9B 109.5 . . ?
C7 C9 H9C 109.5 . . ?
H9A C9 H9C 109.5 . . ?
H9B C9 H9C 109.5 . . ?
C7 C10 H10A 109.5 . . ?
C7 C10 H10B 109.5 . . ?
H10A C10 H10B 109.5 . . ?
C7 C10 H10C 109.5 . . ?
H10A C10 H10C 109.5 . . ?
H10B C10 H10C 109.5 . . ?
C11 N1 Ru1 169(3) . . ?
N1 C11 S1 176.8(19) . . ?
C12 O5 Ru1 121.8(19) . . ?
O5 C12 N2 127.8(14) . . ?
O5 C12 H12 116.1 . . ?
N2 C12 H12 116.1 . . ?
C12 N2 C13 119.9(7) . . ?
C12 N2 C14 119.4(15) . . ?
C13 N2 C14 120.6(15) . . ?
N2 C13 H13A 109.5 . . ?
N2 C13 H13B 109.5 . . ?
H13A C13 H13B 109.5 . . ?
N2 C13 H13C 109.5 . . ?
H13A C13 H13C 109.5 . . ?
H13B C13 H13C 109.5 . . ?
N2 C14 H14A 109.5 . . ?
N2 C14 H14B 109.5 . . ?
H14A C14 H14B 109.5 . . ?
N2 C14 H14C 109.5 . . ?
H14A C14 H14C 109.5 . . ?
H14B C14 H14C 109.5 . . ?

loop_
_geom_bond_atom_site_label_1
_geom_bond_atom_site_label_2
_geom_bond_distance
_geom_bond_site_symmetry_2
_geom_bond_publ_flag
Ru1 O3 2.010(3) . ?
Ru1 O2 2.014(3) 3_666 ?
Ru1 O4 2.015(2) 3_666 ?
Ru1 O1 2.018(3) . ?
Ru1 O5 2.201(19) . ?
Ru1 Ru1 2.2713(10) 3_666 ?
Ru1 N1 2.29(3) . ?
O1 C1 1.266(4) . ?
O2 C1 1.274(4) . ?
O2 Ru1 2.014(3) 3_666 ?
O3 C6 1.274(4) . ?
O4 C6 1.259(4) . ?
O4 Ru1 2.015(2) 3_666 ?
C1 C2 1.500(5) . ?
C2 C3 1.467(7) . ?
C2 C4 1.508(8) . ?
C2 C5 1.511(8) . ?
C3 H3A 0.9600 . ?
C3 H3B 0.9600 . ?
C3 H3C 0.9600 . ?
C4 H4A 0.9600 . ?
C4 H4B 0.9600 . ?
C4 H4C 0.9600 . ?
C5 H5A 0.9600 . ?
C5 H5B 0.9600 . ?
C5 H5C 0.9600 . ?
C6 C7 1.501(5) . ?
C7 C10 1.498(7) . ?
C7 C8 1.510(5) . ?
C7 C9 1.510(6) . ?
C8 H8A 0.9600 . ?
C8 H8B 0.9600 . ?
C8 H8C 0.9600 . ?
C9 H9A 0.9600 . ?
C9 H9B 0.9600 . ?
C9 H9C 0.9600 . ?
C10 H10A 0.9600 . ?
C10 H10B 0.9600 . ?
C10 H10C 0.9600 . ?
N1 C11 1.06(3) . ?
C11 S1 1.624(11) . ?
O5 C12 1.22(3) . ?
C12 N2 1.312(9) . ?
C12 H12 0.9300 . ?
N2 C13 1.461(10) . ?
N2 C14 1.47(3) . ?
C13 H13A 0.9600 . ?
C13 H13B 0.9600 . ?
C13 H13C 0.9600 . ?
C14 H14A 0.9600 . ?
C14 H14B 0.9600 . ?
C14 H14C 0.9600 . ?
